data_4314651
loop_
_publ_author_name
'Ying Wang'
'Xi-Li Li'
'Tian-Wei Wang'
'You Song'
'Xiao-Zeng You'

_publ_section_title
;
 Slow Relaxation Processes and Single-Ion Magnetic Behaviors in
 Dysprosium-Containing Complexes
;
_journal_name_full 'Inorganic Chemistry'
_journal_page_first 969
_journal_page_last 976
_journal_paper_doi 10.1021/ic901720a
_journal_volume 49
_journal_year 2010
_chemical_formula_moiety 'C17 H15 O11 Tb'
_chemical_formula_sum 'C17 H15 O11 Tb'
_chemical_formula_weight 554.21
_chemical_name_systematic
; 
 ? 
;
_space_group_IT_number 14
_symmetry_cell_setting monoclinic
_symmetry_space_group_name_Hall '-P 2ybc'
_symmetry_space_group_name_H-M 'P 1 21/c 1'
_atom_sites_solution_hydrogens geom
_atom_sites_solution_primary direct
_atom_sites_solution_secondary difmap
_audit_creation_method SHELXL-97
_cell_angle_alpha 90.00
_cell_angle_beta 111.3480(10)
_cell_angle_gamma 90.00
_cell_formula_units_Z 4
_cell_length_a 9.6649(5)
_cell_length_b 19.3404(10)
_cell_length_c 11.2354(6)
_cell_measurement_reflns_used 2754
_cell_measurement_temperature 293(2)
_cell_measurement_theta_max 23.32
_cell_measurement_theta_min 2.56
_cell_volume 1956.06(18)
_computing_cell_refinement SMART
_computing_data_collection 'SMART (Bruker, 2000)'
_computing_data_reduction 'SAINT (Bruker, 2000)'
_computing_molecular_graphics SHELXTL
_computing_publication_material SHELXTL
_computing_structure_refinement SHELXTL
_computing_structure_solution 'SHELXTL (Bruker, 2000)'
_diffrn_ambient_temperature 293(2)
_diffrn_measured_fraction_theta_full 0.792
_diffrn_measured_fraction_theta_max 0.792
_diffrn_measurement_device_type 'Bruker Smart Aepex CCD'
_diffrn_measurement_method 'phi and omega scans'
_diffrn_radiation_monochromator graphite
_diffrn_radiation_source 'fine-focus sealed tube'
_diffrn_radiation_type MoK\a
_diffrn_radiation_wavelength 0.71073
_diffrn_reflns_av_R_equivalents 0.0565
_diffrn_reflns_av_sigmaI/netI 0.0512
_diffrn_reflns_limit_h_max 11
_diffrn_reflns_limit_h_min -12
_diffrn_reflns_limit_k_max 23
_diffrn_reflns_limit_k_min -25
_diffrn_reflns_limit_l_max 15
_diffrn_reflns_limit_l_min -15
_diffrn_reflns_number 12132
_diffrn_reflns_theta_full 30.35
_diffrn_reflns_theta_max 30.35
_diffrn_reflns_theta_min 2.11
_exptl_absorpt_coefficient_mu 3.673
_exptl_absorpt_correction_T_max 0.6467
_exptl_absorpt_correction_T_min 0.5910
_exptl_absorpt_correction_type multi-scan
_exptl_absorpt_process_details 'SADABS; Bruker, 2000'
_exptl_crystal_colour colorless
_exptl_crystal_density_diffrn 1.882
_exptl_crystal_density_method 'not measured'
_exptl_crystal_description block
_exptl_crystal_F_000 1080
_exptl_crystal_size_max 0.16
_exptl_crystal_size_mid 0.15
_exptl_crystal_size_min 0.13
_refine_diff_density_max 2.220
_refine_diff_density_min -1.441
_refine_diff_density_rms 0.146
_refine_ls_extinction_method none
_refine_ls_goodness_of_fit_ref 0.939
_refine_ls_hydrogen_treatment mixed
_refine_ls_matrix_type full
_refine_ls_number_parameters 262
_refine_ls_number_reflns 4656
_refine_ls_number_restraints 0
_refine_ls_restrained_S_all 0.939
_refine_ls_R_factor_all 0.0477
_refine_ls_R_factor_gt 0.0324
_refine_ls_shift/su_max 0.000
_refine_ls_shift/su_mean 0.000
_refine_ls_structure_factor_coef Fsqd
_refine_ls_weighting_details 'calc w=1/[\s^2^(Fo^2^)+(0.0426P)^2^+0.0000P] where P=(Fo^2^+2Fc^2^)/3'
_refine_ls_weighting_scheme calc
_refine_ls_wR_factor_gt 0.0825
_refine_ls_wR_factor_ref 0.0878
_reflns_number_gt 3188
_reflns_number_total 4656
_reflns_threshold_expression >2sigma(I)
_cod_data_source_file ic901720a_si_002_4.cif
_cod_data_source_block Tb
_cod_depositor_comments
;
The following automatic conversions were performed:

'_symmetry_cell_setting' value 'Monoclinic' changed to 'monoclinic'
according to the built-in table from CIF Core dictionary named
'cif_core.dic' version 2.4.1 from 2010-06-29.

Automatic conversion script
Id: cif_fix_values 1646 2011-03-28 12:23:43Z adriana 
;
_cod_database_code 4314651

loop_
_symmetry_equiv_pos_as_xyz
'x, y, z'
'-x, y+1/2, -z+1/2'
'-x, -y, -z'
'x, -y-1/2, z-1/2'

loop_
_atom_site_label
_atom_site_type_symbol
_atom_site_fract_x
_atom_site_fract_y
_atom_site_fract_z
_atom_site_U_iso_or_equiv
_atom_site_adp_type
_atom_site_occupancy
_atom_site_symmetry_multiplicity
_atom_site_calc_flag
_atom_site_refinement_flags
_atom_site_disorder_assembly
_atom_site_disorder_group
C1 C 0.6697(5) 1.1212(2) 0.3736(4) 0.0348(10) Uani 1 1 d . . .
C2 C 0.6306(5) 1.1880(2) 0.3078(5) 0.0428(12) Uani 1 1 d . . .
C3 C 0.6676(5) 1.2080(3) 0.2172(4) 0.0448(12) Uani 1 1 d . . .
H3 H 0.7262 1.1840 0.1813 0.054 Uiso 1 1 calc R . .
C4 C 0.6041(8) 1.2735(4) 0.1804(6) 0.089(2) Uani 1 1 d . . .
H4 H 0.6148 1.2999 0.1151 0.107 Uiso 1 1 calc R . .
C5 C 0.5332(9) 1.2912(3) 0.2448(7) 0.089(2) Uani 1 1 d . . .
H5 H 0.4811 1.3323 0.2387 0.107 Uiso 1 1 calc R . .
C6 C 0.3582(4) 0.9799(2) 0.2817(4) 0.0270(9) Uani 1 1 d . . .
C7 C 0.3160(4) 0.9715(2) 0.1471(4) 0.0290(9) Uani 1 1 d . . .
C8 C 0.4001(6) 0.9564(3) 0.0860(4) 0.0487(13) Uani 1 1 d . . .
H8 H 0.5024 0.9498 0.1164 0.058 Uiso 1 1 calc R . .
C9 C 0.2935(6) 0.9524(3) -0.0436(4) 0.0568(15) Uani 1 1 d . . .
H9 H 0.3209 0.9416 -0.1127 0.068 Uiso 1 1 calc R . .
C10 C 0.1517(6) 0.9654(3) -0.0568(4) 0.0505(13) Uani 1 1 d . . .
H10 H 0.0676 0.9660 -0.1312 0.061 Uiso 1 1 calc R . .
C11 C 0.8921(5) 0.9181(2) 0.3311(4) 0.0306(9) Uani 1 1 d . . .
C12 C 0.8794(5) 0.8820(2) 0.2166(4) 0.0356(10) Uani 1 1 d . . .
C13 C 0.9889(6) 0.8680(3) 0.1801(5) 0.0579(15) Uani 1 1 d . . .
H13 H 1.0903 0.8756 0.2207 0.069 Uiso 1 1 calc R . .
C14 C 0.9071(9) 0.8373(3) 0.0582(6) 0.085(2) Uani 1 1 d . . .
H14 H 0.9526 0.8212 0.0035 0.102 Uiso 1 1 calc R . .
C15 C 0.7586(9) 0.8337(4) 0.0293(6) 0.091(3) Uani 1 1 d . . .
H15 H 0.6875 0.8161 -0.0448 0.109 Uiso 1 1 calc R . .
C16 C 0.7743(6) 0.8432(3) 0.6596(5) 0.0590(15) Uani 1 1 d . . .
H16A H 0.7799 0.8651 0.7389 0.071 Uiso 1 1 calc R . .
H16B H 0.7409 0.7960 0.6607 0.071 Uiso 1 1 calc R . .
C17 C 0.9237(6) 0.8425(3) 0.6520(6) 0.0618(16) Uani 1 1 d . . .
H17A H 0.9949 0.8214 0.7280 0.074 Uiso 1 1 calc R . .
H17B H 0.9226 0.8163 0.5780 0.074 Uiso 1 1 calc R . .
Tb1 Tb 0.75396(2) 0.990862(10) 0.500333(17) 0.02578(8) Uani 1 1 d . . .
O1 O 0.7447(3) 1.07748(15) 0.3452(3) 0.0363(7) Uani 1 1 d . . .
O2 O 0.6310(3) 1.10914(15) 0.4601(3) 0.0410(8) Uani 1 1 d . . .
O3 O 0.4976(3) 0.97577(18) 0.3620(3) 0.0420(8) Uani 1 1 d . . .
O4 O 0.2474(3) 0.99020(16) 0.3074(3) 0.0397(8) Uani 1 1 d . . .
O5 O 0.7721(3) 0.92035(17) 0.3461(3) 0.0413(8) Uani 1 1 d . . .
O6 O 1.0193(3) 0.94591(17) 0.4029(3) 0.0417(8) Uani 1 1 d . . .
O7 O 0.6635(3) 0.88099(15) 0.5496(3) 0.0405(8) Uani 1 1 d . . .
H7 H 0.5863 0.8885 0.5671 0.049 Uiso 1 1 d R . .
O8 O 0.9626(3) 0.91217(15) 0.6417(3) 0.0367(7) Uani 1 1 d . . .
H8A H 1.0321 0.9126 0.6122 0.044 Uiso 1 1 d R . .
O9 O 0.5462(5) 1.2372(2) 0.3297(4) 0.0845(14) Uani 1 1 d . . .
O10 O 0.1617(3) 0.97708(18) 0.0606(3) 0.0422(8) Uani 1 1 d . . .
O11 O 0.7364(4) 0.8603(2) 0.1279(3) 0.0639(11) Uani 1 1 d . . .

loop_
_atom_site_aniso_label
_atom_site_aniso_U_11
_atom_site_aniso_U_22
_atom_site_aniso_U_33
_atom_site_aniso_U_23
_atom_site_aniso_U_13
_atom_site_aniso_U_12
C1 0.034(3) 0.043(3) 0.033(2) 0.004(2) 0.020(2) -0.001(2)
C2 0.048(3) 0.042(3) 0.047(3) 0.008(2) 0.028(3) 0.008(2)
C3 0.055(3) 0.053(3) 0.037(3) 0.017(2) 0.030(3) 0.008(2)
C4 0.109(6) 0.094(6) 0.070(5) 0.030(4) 0.040(4) -0.020(5)
C5 0.119(7) 0.033(3) 0.100(6) 0.019(3) 0.021(5) 0.019(4)
C6 0.030(2) 0.030(2) 0.023(2) -0.0024(17) 0.0122(18) -0.0028(18)
C7 0.030(2) 0.040(2) 0.020(2) -0.0003(18) 0.0132(18) 0.0014(19)
C8 0.046(3) 0.072(4) 0.040(3) 0.002(3) 0.029(2) 0.012(3)
C9 0.076(4) 0.079(4) 0.026(3) -0.001(3) 0.031(3) 0.013(3)
C10 0.061(3) 0.075(4) 0.017(2) -0.007(2) 0.015(2) -0.002(3)
C11 0.036(3) 0.033(2) 0.028(2) -0.0035(18) 0.018(2) 0.0002(19)
C12 0.045(3) 0.038(2) 0.030(2) -0.0081(19) 0.022(2) -0.006(2)
C13 0.070(4) 0.057(3) 0.071(4) -0.014(3) 0.055(3) -0.010(3)
C14 0.143(7) 0.072(4) 0.083(5) -0.024(4) 0.091(5) -0.016(5)
C15 0.153(8) 0.084(5) 0.044(4) -0.037(3) 0.046(5) -0.032(5)
C16 0.057(4) 0.055(3) 0.080(4) 0.029(3) 0.044(3) 0.008(3)
C17 0.059(4) 0.051(3) 0.091(4) 0.022(3) 0.047(4) 0.009(3)
Tb1 0.02700(13) 0.03540(13) 0.01815(11) -0.00253(9) 0.01203(9) -0.00224(9)
O1 0.0446(19) 0.0424(18) 0.0330(17) 0.0052(14) 0.0272(15) 0.0102(15)
O2 0.057(2) 0.0408(17) 0.0423(18) 0.0057(15) 0.0384(17) 0.0071(16)
O3 0.0348(18) 0.066(2) 0.0271(17) -0.0022(16) 0.0133(15) -0.0027(17)
O4 0.0409(19) 0.064(2) 0.0228(16) -0.0047(14) 0.0219(14) 0.0008(15)
O5 0.0433(19) 0.057(2) 0.0334(17) -0.0120(15) 0.0254(15) -0.0028(16)
O6 0.0429(19) 0.052(2) 0.0346(18) -0.0077(15) 0.0198(16) -0.0115(16)
O7 0.0418(19) 0.0479(19) 0.0428(19) -0.0004(15) 0.0285(16) -0.0044(15)
O8 0.0395(18) 0.0458(19) 0.0352(17) 0.0054(14) 0.0258(15) 0.0028(15)
O9 0.101(4) 0.075(3) 0.096(3) -0.005(3) 0.058(3) 0.017(3)
O10 0.0373(18) 0.073(2) 0.0197(16) -0.0014(15) 0.0145(14) 0.0036(17)
O11 0.067(3) 0.083(3) 0.046(2) -0.026(2) 0.025(2) -0.014(2)

loop_
_atom_type_symbol
_atom_type_description
_atom_type_scat_dispersion_real
_atom_type_scat_dispersion_imag
_atom_type_scat_source
C C 0.0033 0.0016 'International Tables Vol C Tables 4.2.6.8 and 6.1.1.4'
H H 0.0000 0.0000 'International Tables Vol C Tables 4.2.6.8 and 6.1.1.4'
O O 0.0106 0.0060 'International Tables Vol C Tables 4.2.6.8 and 6.1.1.4'
Tb Tb -0.1723 4.1537 'International Tables Vol C Tables 4.2.6.8 and 6.1.1.4'

loop_
_geom_angle_atom_site_label_1
_geom_angle_atom_site_label_2
_geom_angle_atom_site_label_3
_geom_angle
_geom_angle_site_symmetry_1
_geom_angle_site_symmetry_3
_geom_angle_publ_flag
O2 C1 O1 118.0(4) . . ?
O2 C1 C2 119.1(4) . . ?
O1 C1 C2 122.9(3) . . ?
O2 C1 Tb1 62.4(2) . . ?
O1 C1 Tb1 55.7(2) . . ?
C2 C1 Tb1 178.3(3) . . ?
C3 C2 O9 107.6(4) . . ?
C3 C2 C1 125.6(4) . . ?
O9 C2 C1 126.7(4) . . ?
C2 C3 C4 107.1(5) . . ?
C2 C3 H3 126.5 . . ?
C4 C3 H3 126.5 . . ?
C5 C4 C3 111.1(6) . . ?
C5 C4 H4 124.4 . . ?
C3 C4 H4 124.4 . . ?
C4 C5 O9 105.6(6) . . ?
C4 C5 H5 127.2 . . ?
O9 C5 H5 127.2 . . ?
O4 C6 O3 127.7(4) . . ?
O4 C6 C7 109.4(4) . . ?
O3 C6 C7 122.9(3) . . ?
C8 C7 C6 127.3(4) . . ?
C8 C7 O10 110.8(4) . . ?
C6 C7 O10 121.8(3) . . ?
C7 C8 C9 101.2(4) . . ?
C7 C8 H8 129.4 . . ?
C9 C8 H8 129.4 . . ?
C10 C9 C8 115.1(4) . . ?
C10 C9 H9 122.5 . . ?
C8 C9 H9 122.5 . . ?
O10 C10 C9 102.9(4) . . ?
O10 C10 H10 128.6 . . ?
C9 C10 H10 128.6 . . ?
O5 C11 O6 128.1(4) . . ?
O5 C11 C12 111.4(4) . . ?
O6 C11 C12 120.4(4) . . ?
C13 C12 C11 125.1(5) . . ?
C13 C12 O11 114.1(4) . . ?
C11 C12 O11 120.7(4) . . ?
C12 C13 C14 99.1(5) . . ?
C12 C13 H13 130.4 . . ?
C14 C13 H13 130.4 . . ?
C15 C14 C13 114.6(5) . . ?
C15 C14 H14 122.7 . . ?
C13 C14 H14 122.7 . . ?
O11 C15 C14 105.3(5) . . ?
O11 C15 H15 127.4 . . ?
C14 C15 H15 127.4 . . ?
C17 C16 O7 112.2(4) . . ?
C17 C16 H16A 109.2 . . ?
O7 C16 H16A 109.2 . . ?
C17 C16 H16B 109.2 . . ?
O7 C16 H16B 109.2 . . ?
H16A C16 H16B 107.9 . . ?
O8 C17 C16 106.8(4) . . ?
O8 C17 H17A 110.4 . . ?
C16 C17 H17A 110.4 . . ?
O8 C17 H17B 110.4 . . ?
C16 C17 H17B 110.4 . . ?
H17A C17 H17B 108.6 . . ?
O4 Tb1 O5 152.15(12) 3_676 . ?
O4 Tb1 O1 125.95(10) 3_676 . ?
O5 Tb1 O1 81.79(11) . . ?
O4 Tb1 O6 78.49(10) 3_676 3_776 ?
O5 Tb1 O6 110.01(10) . 3_776 ?
O1 Tb1 O6 76.05(11) . 3_776 ?
O4 Tb1 O3 106.33(11) 3_676 . ?
O5 Tb1 O3 77.38(11) . . ?
O1 Tb1 O3 81.88(10) . . ?
O6 Tb1 O3 155.19(11) 3_776 . ?
O4 Tb1 O7 77.94(10) 3_676 . ?
O5 Tb1 O7 77.42(9) . . ?
O1 Tb1 O7 148.61(11) . . ?
O6 Tb1 O7 133.34(11) 3_776 . ?
O3 Tb1 O7 70.85(11) . . ?
O4 Tb1 O2 81.66(10) 3_676 . ?
O5 Tb1 O2 124.63(10) . . ?
O1 Tb1 O2 49.46(8) . . ?
O6 Tb1 O2 84.98(10) 3_776 . ?
O3 Tb1 O2 71.98(11) . . ?
O7 Tb1 O2 129.95(9) . . ?
O4 Tb1 O8 76.96(10) 3_676 . ?
O5 Tb1 O8 81.60(10) . . ?
O1 Tb1 O8 132.72(9) . . ?
O6 Tb1 O8 68.82(11) 3_776 . ?
O3 Tb1 O8 135.89(10) . . ?
O7 Tb1 O8 66.93(10) . . ?
O2 Tb1 O8 148.85(10) . . ?
O4 Tb1 C1 103.88(11) 3_676 . ?
O5 Tb1 C1 103.73(12) . . ?
O1 Tb1 C1 25.06(9) . . ?
O6 Tb1 C1 79.86(12) 3_776 . ?
O3 Tb1 C1 75.35(12) . . ?
O7 Tb1 C1 145.07(11) . . ?
O2 Tb1 C1 24.40(9) . . ?
O8 Tb1 C1 147.96(11) . . ?
C1 O1 Tb1 99.3(2) . . ?
C1 O2 Tb1 93.2(3) . . ?
C6 O3 Tb1 169.3(3) . . ?
C6 O4 Tb1 125.3(3) . 3_676 ?
C11 O5 Tb1 117.8(3) . . ?
C11 O6 Tb1 169.5(3) . 3_776 ?
C16 O7 Tb1 113.9(3) . . ?
C16 O7 H7 108.4 . . ?
Tb1 O7 H7 108.7 . . ?
C17 O8 Tb1 116.3(3) . . ?
C17 O8 H8A 108.2 . . ?
Tb1 O8 H8A 107.9 . . ?
C2 O9 C5 108.6(4) . . ?
C10 O10 C7 110.0(3) . . ?
C15 O11 C12 106.8(4) . . ?

loop_
_geom_bond_atom_site_label_1
_geom_bond_atom_site_label_2
_geom_bond_distance
_geom_bond_site_symmetry_2
_geom_bond_publ_flag
C1 O2 1.185(4) . ?
C1 O1 1.229(5) . ?
C1 C2 1.469(6) . ?
C1 Tb1 2.863(4) . ?
C2 C3 1.257(5) . ?
C2 O9 1.334(5) . ?
C3 C4 1.402(8) . ?
C3 H3 0.9300 . ?
C4 C5 1.213(8) . ?
C4 H4 0.9300 . ?
C5 O9 1.388(7) . ?
C5 H5 0.9300 . ?
C6 O4 1.222(4) . ?
C6 O3 1.323(5) . ?
C6 C7 1.425(5) . ?
C7 C8 1.275(5) . ?
C7 O10 1.458(5) . ?
C8 C9 1.448(7) . ?
C8 H8 0.9300 . ?
C9 C10 1.347(7) . ?
C9 H9 0.9300 . ?
C10 O10 1.308(5) . ?
C10 H10 0.9300 . ?
C11 O5 1.232(4) . ?
C11 O6 1.316(5) . ?
C11 C12 1.429(5) . ?
C12 C13 1.295(5) . ?
C12 O11 1.441(5) . ?
C13 C14 1.437(8) . ?
C13 H13 0.9300 . ?
C14 C15 1.354(8) . ?
C14 H14 0.9300 . ?
C15 O11 1.307(6) . ?
C15 H15 0.9300 . ?
C16 C17 1.478(6) . ?
C16 O7 1.499(6) . ?
C16 H16A 0.9700 . ?
C16 H16B 0.9700 . ?
C17 O8 1.416(6) . ?
C17 H17A 0.9700 . ?
C17 H17B 0.9700 . ?
Tb1 O4 2.196(3) 3_676 ?
Tb1 O5 2.261(3) . ?
Tb1 O1 2.396(3) . ?
Tb1 O6 2.397(3) 3_776 ?
Tb1 O3 2.416(3) . ?
Tb1 O7 2.437(3) . ?
Tb1 O2 2.541(3) . ?
Tb1 O8 2.564(3) . ?
O4 Tb1 2.196(3) 3_676 ?
O6 Tb1 2.397(3) 3_776 ?
O7 H7 0.8502 . ?
O8 H8A 0.8502 . ?
